data_2006336
loop_
_publ_author_name
'Soave, Raffaella'
'Roversi, Pietro'
'Destro, Riccardo'

_publ_section_title
;
 Two 1,5-Disubstituted Proline Esters
;
_journal_issue 7
_journal_name_full 'Acta Crystallographica Section C'
_journal_page_first 933
_journal_page_last 936
_journal_paper_doi 10.1107/S0108270197001248
_journal_volume 53
_journal_year 1997
_chemical_formula_iupac 'C25 H31 N O5'
_chemical_formula_moiety 'C25 H31 N O5'
_chemical_formula_sum 'C25 H31 N O5'
_chemical_formula_weight 425.51
_chemical_name_systematic
;
(2S)-cis-1-benzyloxycarbonyl-(5R)-(2R-hydroxyphenylethyl)-proline tert-butyl
ester.
;
_space_group_IT_number 4
_symmetry_cell_setting monoclinic
_symmetry_space_group_name_Hall 'P 2yb'
_symmetry_space_group_name_H-M 'P 1 21 1'
_cell_angle_alpha 90
_cell_angle_beta 116.790(10)
_cell_angle_gamma 90
_cell_formula_units_Z 2
_cell_length_a 11.4560(10)
_cell_length_b 9.7080(10)
_cell_length_c 12.0240(10)
_cell_measurement_reflns_used 60
_cell_measurement_temperature 293(2)
_cell_measurement_theta_max 23.45
_cell_measurement_theta_min 4.07
_cell_volume 1193.7(2)
_computing_cell_refinement XSCANS
_computing_data_collection 'XSCANS (Siemens, 1991)'
_computing_data_reduction XSCANS
_computing_molecular_graphics 'ORTEPII (Johnson, 1976)'
_computing_publication_material SHELXL93
_computing_structure_refinement 'SHELXL93 (Sheldrick, 1993)'
_computing_structure_solution 'SHELXS86 (Sheldrick, 1985)'
_diffrn_ambient_temperature 293(2)
_diffrn_measurement_device 'Siemens P4'
_diffrn_measurement_method 2\q/\w
_diffrn_radiation_monochromator graphite
_diffrn_radiation_source 'normal-focus sealed tube'
_diffrn_radiation_type MoKa
_diffrn_radiation_wavelength 0.71073
_diffrn_reflns_av_R_equivalents 0.0394
_diffrn_reflns_av_sigmaI/netI 0.0367
_diffrn_reflns_limit_h_max 13
_diffrn_reflns_limit_h_min -13
_diffrn_reflns_limit_k_max 11
_diffrn_reflns_limit_k_min -11
_diffrn_reflns_limit_l_max 14
_diffrn_reflns_limit_l_min -14
_diffrn_reflns_number 16749
_diffrn_reflns_theta_max 25
_diffrn_reflns_theta_min 1.90
_diffrn_standards_decay_% 7.20
_diffrn_standards_interval_count 97
_diffrn_standards_number 3
_exptl_absorpt_coefficient_mu 0.082
_exptl_absorpt_correction_type none
_exptl_crystal_colour colourless
_exptl_crystal_density_diffrn 1.184
_exptl_crystal_density_method none
_exptl_crystal_description prism
_exptl_crystal_F_000 456
_exptl_crystal_size_max .35
_exptl_crystal_size_mid .30
_exptl_crystal_size_min .29
_refine_diff_density_max .133
_refine_diff_density_min -.091
_refine_ls_abs_structure_details 'Flack (1983)'
_refine_ls_abs_structure_Flack 0.0(8)
_refine_ls_extinction_coef 0.0155(14)
_refine_ls_extinction_method SHELXL93
_refine_ls_goodness_of_fit_all 0.891
_refine_ls_goodness_of_fit_obs 0.992
_refine_ls_hydrogen_treatment refall
_refine_ls_matrix_type full
_refine_ls_number_parameters 405
_refine_ls_number_reflns 4217
_refine_ls_number_restraints 1
_refine_ls_restrained_S_all 0.891
_refine_ls_restrained_S_obs 0.992
_refine_ls_R_factor_all 0.0487
_refine_ls_R_factor_obs .0310
_refine_ls_shift/esd_max 0.001
_refine_ls_shift/esd_mean 0.000
_refine_ls_structure_factor_coef Fsqd
_refine_ls_weighting_details 'w = 1/[\s^2^(Fo^2^)+(0.034P)^2^] where P = (Fo^2^+2Fc^2^)/3'
_refine_ls_weighting_scheme calc
_refine_ls_wR_factor_all 0.0676
_refine_ls_wR_factor_obs .0633
_reflns_number_observed 3091
_reflns_number_total 4217
_reflns_observed_criterion >2sigma(I)
_cod_data_source_file sk1080.cif
_cod_data_source_block PTBEB
_cod_depositor_comments
;
The following automatic conversions were performed:

'_refine_ls_weighting_scheme' value 'calc w =
1/[\s^2^(Fo^2^)+(0.034P)^2^] where P = (Fo^2^+2Fc^2^)/3' was changed
to 'calc'. New tag '_refine_ls_weighting_details' was created. The
value of the new tag was set to 'w = 1/[\s^2^(Fo^2^)+(0.034P)^2^]
where P = (Fo^2^+2Fc^2^)/3'.

Automatic conversion script
Id: cif_fix_values 3143 2015-03-26 13:38:13Z robertas 
;
_cod_original_sg_symbol_Hall 'P 2y1'
_cod_original_sg_symbol_H-M 'P 21'
_cod_database_code 2006336

loop_
_symmetry_equiv_pos_as_xyz
'x, y, z'
'-x, y+1/2, -z'

loop_
_atom_site_aniso_label
_atom_site_aniso_U_11
_atom_site_aniso_U_22
_atom_site_aniso_U_33
_atom_site_aniso_U_12
_atom_site_aniso_U_13
_atom_site_aniso_U_23
O1 .0680(9) .0664(8) .0606(8) .0195(7) .0408(7) .0061(7)
O2 .0785(9) .0529(8) .0631(8) .0136(7) .0469(8) .0138(6)
O3 .0714(10) .0956(12) .0840(11) -.0115(9) .0356(9) -.0439(10)
O4 .0498(7) .0558(8) .0597(7) .0017(6) .0289(6) -.0094(7)
O5 .0624(10) .1068(14) .0551(9) -.0267(8) .0257(8) .0083(8)
N1 .0566(9) .0458(9) .0439(8) .0104(7) .0318(7) .0059(7)
C1 .0829(15) .0595(14) .0502(12) .0102(12) .0296(11) .0091(11)
C2 .103(2) .094(2) .0474(14) .009(2) .0259(13) .0069(14)
C3 .122(2) .083(2) .057(2) -.019(2) .052(2) -.0117(15)
C4 .127(2) .065(2) .083(2) .010(2) .069(2) -.0024(14)
C5 .084(2) .068(2) .0597(14) .0165(13) .0393(13) .0092(12)
C6 .0482(10) .0517(11) .0458(10) -.0028(9) .0276(9) .0054(9)
C7 .0514(11) .0494(11) .0458(10) .0004(10) .0231(9) .0055(9)
C8 .0564(13) .0549(14) .0452(11) -.0067(11) .0263(10) .0002(9)
C9 .0515(12) .0514(11) .0441(9) -.0041(10) .0248(9) .0004(9)
C10 .080(2) .0423(12) .072(2) -.0014(11) .0427(14) .0059(10)
C11 .071(2) .0513(12) .079(2) -.0017(11) .0461(14) -.0112(11)
C12 .0544(11) .0514(12) .0408(10) .0027(9) .0269(9) -.0053(8)
C13 .0560(12) .0491(11) .0454(11) .0035(9) .0253(9) -.0026(9)
C14 .0462(11) .0687(14) .0678(13) -.0017(10) .0250(10) -.0032(11)
C15 .086(2) .093(2) .110(3) -.027(2) .050(2) -.012(2)
C16 .066(2) .118(3) .152(4) .005(2) .057(2) -.037(3)
C17 .066(2) .139(3) .089(2) .023(2) .019(2) .034(2)
C18 .0523(11) .0538(12) .0394(10) .0042(9) .0252(9) .0004(8)
C19 .087(2) .0632(15) .090(2) .0279(13) .055(2) .0317(13)
C20 .0714(14) .0465(11) .0498(11) .0070(11) .0290(10) .0041(10)
C21 .082(2) .078(2) .0621(14) .0085(14) .0305(13) .0145(13)
C22 .074(2) .095(2) .103(2) -.003(2) .032(2) .006(2)
C23 .103(2) .088(2) .106(2) -.018(2) .056(2) .014(2)
C24 .109(3) .091(2) .083(2) -.011(2) .037(2) .033(2)
C25 .080(2) .0654(14) .0651(14) -.0043(13) .0223(13) .0155(12)

loop_
_atom_site_label
_atom_site_fract_x
_atom_site_fract_y
_atom_site_fract_z
_atom_site_U_iso_or_equiv
_atom_site_thermal_displace_type
_atom_site_calc_flag
_atom_site_refinement_flags
_atom_site_occupancy
_atom_site_disorder_group
_atom_site_type_symbol
O1 .47290(13) .56830(14) .19819(12) .0605(4) Uani d . 1 . O
O2 .35373(14) .55510(13) .30466(12) .0592(4) Uani d . 1 . O
O3 .0813(2) .6839(2) .09523(15) .0835(5) Uani d . 1 . O
O4 .04912(12) .83976(13) .21692(11) .0535(3) Uani d . 1 . O
O5 .50578(15) .8758(2) -.03633(13) .0751(5) Uani d . 1 . O
N1 .34365(14) .7453(2) .19745(13) .0453(4) Uani d . 1 . N
C1 .2403(2) .8551(2) -.3324(2) .0644(6) Uani d . 1 . C
C2 .2026(3) .7956(3) -.4478(2) .0844(8) Uani d . 1 . C
C3 .2484(3) .6702(3) -.4573(3) .0828(8) Uani d . 1 . C
C4 .3351(3) .6039(3) -.3519(3) .0834(8) Uani d . 1 . C
C5 .3730(3) .6640(2) -.2367(2) .0677(6) Uani d . 1 . C
C6 .3257(2) .7904(2) -.2254(2) .0462(4) Uani d . 1 . C
C7 .3683(2) .8565(2) -.0990(2) .0484(4) Uani d . 1 . C
C8 .3324(2) .7690(2) -.0138(2) .0508(5) Uani d . 1 . C
C9 .3739(2) .8351(2) .1136(2) .0478(4) Uani d . 1 . C
C10 .2989(3) .9660(2) .1104(2) .0615(6) Uani d . 1 . C
C11 .2853(3) .9653(2) .2300(2) .0626(6) Uani d . 1 . C
C12 .2625(2) .8136(2) .2456(2) .0468(4) Uani d . 1 . C
C13 .1204(2) .7695(2) .1751(2) .0492(5) Uani d . 1 . C
C14 -.0949(2) .8254(2) .1613(2) .0611(5) Uani d . 1 . C
C15 -.1257(4) .6835(4) .1917(4) .0942(9) Uani d . 1 . C
C16 -.1330(3) .9321(5) .2297(5) .1091(12) Uani d . 1 . C
C17 -.1548(3) .8519(5) .0231(3) .1042(10) Uani d . 1 . C
C18 .3955(2) .6198(2) .2296(2) .0468(4) Uani d . 1 . C
C19 .4002(3) .4159(2) .3398(3) .0746(7) Uani d . 1 . C
C20 .3096(2) .3437(2) .3783(2) .0553(5) Uani d . 1 . C
C21 .1768(3) .3534(3) .3105(2) .0746(7) Uani d . 1 . C
C22 .0945(3) .2827(3) .3458(3) .0937(8) Uani d . 1 . C
C23 .1452(4) .2010(3) .4497(3) .0961(8) Uani d . 1 . C
C24 .2761(4) .1896(3) .5169(3) .0968(9) Uani d . 1 . C
C25 .3585(3) .2609(3) .4821(2) .0743(6) Uani d . 1 . C
HO5 .521(3) .928(3) -.084(2) .096(9) Uiso d . 1 . H
H1 .205(2) .944(3) -.327(2) .081(7) Uiso d . 1 . H
H2 .147(3) .839(3) -.522(3) .118(10) Uiso d . 1 . H
H3 .220(3) .630(3) -.532(3) .097(8) Uiso d . 1 . H
H4 .364(2) .520(3) -.353(2) .084(8) Uiso d . 1 . H
H5 .431(2) .619(3) -.167(2) .079(7) Uiso d . 1 . H
H7 .3237(17) .945(2) -.1108(15) .048(5) Uiso d . 1 . H
H81 .241(2) .756(2) -.0518(17) .060(6) Uiso d . 1 . H
H82 .3719(18) .682(2) -.0035(16) .051(5) Uiso d . 1 . H
H9 .4679(17) .8536(17) .1517(13) .035(4) Uiso d . 1 . H
H101 .203(2) .958(2) .036(2) .078(7) Uiso d . 1 . H
H102 .3368(19) 1.041(2) .0978(18) .061(6) Uiso d . 1 . H
H111 .216(2) 1.022(2) .2280(18) .066(6) Uiso d . 1 . H
H112 .380(2) .997(3) .304(2) .081(7) Uiso d . 1 . H
H12 .2910(15) .7971(17) .3322(17) .039(4) Uiso d . 1 . H
H151 -.212(4) .682(4) .165(3) .139(14) Uiso d . 1 . H
H152 -.105(2) .617(3) .144(2) .084(8) Uiso d . 1 . H
H153 -.072(4) .674(4) .285(4) .150(14) Uiso d . 1 . H
H161 -.236(3) .928(3) .196(3) .121(9) Uiso d . 1 . H
H162 -.089(3) .901(4) .320(3) .137(15) Uiso d . 1 . H
H163 -.106(5) 1.006(5) .209(4) .19(2) Uiso d . 1 . H
H171 -.121(3) .779(4) -.015(3) .143(13) Uiso d . 1 . H
H172 -.245(3) .851(3) -.010(2) .102(9) Uiso d . 1 . H
H173 -.137(3) .959(5) .025(3) .141(13) Uiso d . 1 . H
H191 .488(3) .410(3) .401(2) .093(9) Uiso d . 1 . H
H192 .409(2) .373(3) .270(3) .106(9) Uiso d . 1 . H
H21 .149(2) .402(3) .243(2) .094(9) Uiso d . 1 . H
H22 -.001(3) .294(3) .290(3) .117(10) Uiso d . 1 . H
H23 .088(3) .161(3) .483(3) .120(10) Uiso d . 1 . H
H24 .315(3) .129(3) .589(3) .118(10) Uiso d . 1 . H
H25 .456(3) .252(3) .529(2) .106(9) Uiso d . 1 . H

loop_
_atom_type_symbol
_atom_type_description
_atom_type_scat_dispersion_real
_atom_type_scat_dispersion_imag
_atom_type_scat_source
C C .0033 .0016 'International Tables Vol C Tables 4.2.6.8 and 6.1.1.4'
H H .0000 .0000 'International Tables Vol C Tables 4.2.6.8 and 6.1.1.4'
N N .0061 .0033 'International Tables Vol C Tables 4.2.6.8 and 6.1.1.4'
O O .0106 .0060 'International Tables Vol C Tables 4.2.6.8 and 6.1.1.4'

loop_
_geom_angle_atom_site_label_1
_geom_angle_atom_site_label_2
_geom_angle_atom_site_label_3
_geom_angle
_geom_angle_publ_flag
C18 O2 C19 115.84(15) yes
C13 O4 C14 122.15(14) yes
C7 O5 HO5 103.4(18) yes
C18 N1 C12 125.50(14) yes
C18 N1 C9 121.52(14) yes
C12 N1 C9 112.81(14) yes
C6 C1 C2 121.3(2) ?
C6 C1 H1 119.3(13) ?
C2 C1 H1 119.4(13) ?
C3 C2 C1 120.3(3) ?
C3 C2 H2 116.6(18) ?
C1 C2 H2 123.1(19) ?
C2 C3 C4 119.6(2) ?
C2 C3 H3 119.5(17) ?
C4 C3 H3 120.9(17) ?
C3 C4 C5 120.0(3) ?
C3 C4 H4 122.7(16) ?
C5 C4 H4 117.2(16) ?
C6 C5 C4 121.2(2) ?
C6 C5 H5 119.5(15) ?
C4 C5 H5 119.3(15) ?
C1 C6 C5 117.6(2) ?
C1 C6 C7 121.3(2) yes
C5 C6 C7 121.0(2) yes
O5 C7 C6 111.6(2) yes
O5 C7 C8 106.7(2) yes
C6 C7 C8 112.1(2) yes
O5 C7 H7 110.3(10) ?
C6 C7 H7 108.4(10) ?
C8 C7 H7 107.6(10) ?
C7 C8 C9 112.6(2) yes
C7 C8 H81 109.2(11) ?
C9 C8 H81 108.3(11) ?
C7 C8 H82 109.2(11) ?
C9 C8 H82 109.4(11) ?
H81 C8 H82 108.1(17) ?
N1 C9 C10 101.87(14) yes
N1 C9 C8 111.8(2) yes
C10 C9 C8 114.1(2) yes
N1 C9 H9 109.5(9) ?
C10 C9 H9 110.4(10) ?
C8 C9 H9 109.0(9) ?
C11 C10 C9 105.6(2) yes
C11 C10 H101 106.6(11) ?
C9 C10 H101 108.4(13) ?
C11 C10 H102 115.4(13) ?
C9 C10 H102 111.9(13) ?
H101 C10 H102 108.5(18) ?
C10 C11 C12 102.6(2) yes
C10 C11 H111 114.3(12) ?
C12 C11 H111 112.1(12) ?
C10 C11 H112 106.0(11) ?
C12 C11 H112 109.5(12) ?
H111 C11 H112 111.8(17) ?
N1 C12 C13 111.45(14) yes
N1 C12 C11 102.45(15) yes
C13 C12 C11 113.8(2) yes
N1 C12 H12 113.1(10) ?
C13 C12 H12 108.3(10) ?
C11 C12 H12 107.6(10) ?
O3 C13 O4 126.3(2) yes
O3 C13 C12 124.3(2) yes
O4 C13 C12 109.43(15) yes
O4 C14 C16 103.1(2) no
O4 C14 C15 108.1(2) no
C16 C14 C15 109.9(3) no
O4 C14 C17 110.0(2) no
C16 C14 C17 112.7(3) no
C15 C14 C17 112.5(3) no
C14 C15 H151 106.(2) ?
C14 C15 H152 108.8(15) ?
H151 C15 H152 107.(3) ?
C14 C15 H153 105.(2) ?
H151 C15 H153 115.(3) ?
H152 C15 H153 115.(3) ?
C14 C16 H161 108.3(15) ?
C14 C16 H162 105.(2) ?
H161 C16 H162 109.(3) ?
C14 C16 H163 101.(3) ?
H161 C16 H163 114.(4) ?
H162 C16 H163 119.(4) ?
C14 C17 H171 107.8(19) ?
C14 C17 H172 109.5(16) ?
H171 C17 H172 113.(3) ?
C14 C17 H173 99.0(18) ?
H171 C17 H173 126.(3) ?
H172 C17 H173 101.(3) ?
O1 C18 N1 125.2(2) yes
O1 C18 O2 122.9(2) yes
N1 C18 O2 111.89(15) yes
O2 C19 C20 108.4(2) yes
O2 C19 H191 113.9(16) ?
C20 C19 H191 112.1(15) ?
O2 C19 H192 108.0(16) ?
C20 C19 H192 114.8(16) ?
H191 C19 H192 100.(2) ?
C21 C20 C25 118.0(2) ?
C21 C20 C19 121.8(2) yes
C25 C20 C19 120.2(2) yes
C20 C21 C22 120.9(3) ?
C20 C21 H21 116.3(17) ?
C22 C21 H21 122.7(17) ?
C23 C22 C21 120.1(3) ?
C23 C22 H22 124.3(16) ?
C21 C22 H22 115.6(16) ?
C24 C23 C22 119.6(3) ?
C24 C23 H23 118.8(17) ?
C22 C23 H23 121.0(17) ?
C23 C24 C25 120.3(3) ?
C23 C24 H24 121.4(17) ?
C25 C24 H24 118.2(17) ?
C20 C25 C24 121.0(3) ?
C20 C25 H25 117.2(16) ?
C24 C25 H25 121.7(16) ?

loop_
_geom_bond_atom_site_label_1
_geom_bond_atom_site_label_2
_geom_bond_site_symmetry_2
_geom_bond_distance
_geom_bond_publ_flag
O1 C18 . 1.217(2) yes
O2 C18 . 1.352(2) yes
O2 C19 . 1.444(3) yes
O3 C13 . 1.194(2) yes
O4 C13 . 1.325(2) yes
O4 C14 . 1.481(2) yes
O5 C7 . 1.418(2) yes
O5 HO5 . .84(3) yes
N1 C18 . 1.334(2) yes
N1 C12 . 1.457(2) yes
N1 C9 . 1.487(2) yes
C1 C6 . 1.368(3) ?
C1 C2 . 1.380(3) ?
C1 H1 . .96(2) ?
C2 C3 . 1.351(4) ?
C2 H2 . .93(3) ?
C3 C4 . 1.367(4) ?
C3 H3 . .89(3) ?
C4 C5 . 1.380(3) ?
C4 H4 . .88(2) ?
C5 C6 . 1.373(3) ?
C5 H5 . .91(2) ?
C6 C7 . 1.513(3) yes
C7 C8 . 1.523(3) yes
C7 H7 . .97(2) ?
C8 C9 . 1.526(3) yes
C8 H81 . .95(2) ?
C8 H82 . .94(2) ?
C9 C10 . 1.524(3) yes
C9 H9 . .98(2) ?
C10 C11 . 1.515(3) yes
C10 H101 . 1.06(2) ?
C10 H102 . .90(2) ?
C11 C12 . 1.522(3) yes
C11 H111 . .95(2) ?
C11 H112 . 1.09(2) ?
C12 C13 . 1.519(3) yes
C12 H12 . .95(2) ?
C14 C16 . 1.505(4) no
C14 C15 . 1.507(4) no
C14 C17 . 1.507(4) no
C15 H151 . .89(4) ?
C15 H152 . .96(3) ?
C15 H153 . 1.01(4) ?
C16 H161 . 1.06(3) ?
C16 H162 . 1.01(3) ?
C16 H163 . .87(5) ?
C17 H171 . 1.02(3) ?
C17 H172 . .93(3) ?
C17 H173 . 1.06(4) ?
C19 C20 . 1.488(3) yes
C19 H191 . .94(3) ?
C19 H192 . .99(3) ?
C20 C21 . 1.368(3) ?
C20 C25 . 1.375(3) ?
C21 C22 . 1.380(4) ?
C21 H21 . .86(3) ?
C22 C23 . 1.368(4) ?
C22 H22 . 1.00(3) ?
C23 C24 . 1.350(4) ?
C23 H23 . .99(3) ?
C24 C25 . 1.379(4) ?
C24 H24 . .98(3) ?
C25 H25 . 1.00(3) ?

loop_
_geom_torsion_atom_site_label_1
_geom_torsion_atom_site_label_2
_geom_torsion_atom_site_label_3
_geom_torsion_atom_site_label_4
_geom_torsion
C6 C1 C2 C3 0.9(4)
C1 C2 C3 C4 -1.7(4)
C2 C3 C4 C5 1.4(4)
C3 C4 C5 C6 -0.3(4)
C2 C1 C6 C5 0.2(3)
C2 C1 C6 C7 179.2(2)
C4 C5 C6 C1 -0.5(3)
C4 C5 C6 C7 -179.5(2)
C1 C6 C7 O5 -120.2(2)
C5 C6 C7 O5 58.8(2)
C1 C6 C7 C8 120.1(2)
C5 C6 C7 C8 -60.9(2)
O5 C7 C8 C9 58.0(2)
C6 C7 C8 C9 -179.5(2)
C18 N1 C9 C10 -177.4(2)
C12 N1 C9 C10 -1.9(2)
C18 N1 C9 C8 60.4(2)
C12 N1 C9 C8 -124.1(2)
C7 C8 C9 N1 -177.3(2)
C7 C8 C9 C10 67.8(2)
N1 C9 C10 C11 24.6(2)
C8 C9 C10 C11 145.3(2)
C9 C10 C11 C12 -37.8(2)
C18 N1 C12 C13 -83.7(2)
C9 N1 C12 C13 101.0(2)
C18 N1 C12 C11 154.2(2)
C9 N1 C12 C11 -21.1(2)
C10 C11 C12 N1 35.2(2)
C10 C11 C12 C13 -85.3(2)
C14 O4 C13 O3 -4.0(3)
C14 O4 C13 C12 176.4(2)
N1 C12 C13 O3 4.0(3)
C11 C12 C13 O3 119.3(2)
N1 C12 C13 O4 -176.39(13)
C11 C12 C13 O4 -61.1(2)
C13 O4 C14 C16 -175.0(3)
C13 O4 C14 C15 68.7(2)
C13 O4 C14 C17 -54.6(3)
C12 N1 C18 O1 -172.8(2)
C9 N1 C18 O1 2.1(3)
C12 N1 C18 O2 6.0(2)
C9 N1 C18 O2 -179.10(15)
C19 O2 C18 O1 -3.8(3)
C19 O2 C18 N1 177.3(2)
C18 O2 C19 C20 -158.6(2)
O2 C19 C20 C21 45.1(3)
O2 C19 C20 C25 -137.1(2)
C25 C20 C21 C22 0.4(4)
C19 C20 C21 C22 178.2(2)
C20 C21 C22 C23 -0.2(4)
C21 C22 C23 C24 -0.3(4)
C22 C23 C24 C25 0.7(4)
C21 C20 C25 C24 0.0(4)
C19 C20 C25 C24 -177.9(2)
C23 C24 C25 C20 -0.5(4)

loop_
_cod_related_entry_id
_cod_related_entry_database
_cod_related_entry_code
1 ChemSpider 21186371
